data_7227725
loop_
_publ_author_name
'Zhang, Jian-Yong'
'Shi, Jun-Xia'
'Chen, Liang-Yan'
'Jia, Qin-Xiang'
'Deng, Wei'
'Gao, En-Qing'

_publ_section_title
;
 N-donor auxiliary ligand-directed assembly of CoII compounds with a
 2,2&#x2032;-dinitro-biphenyl-4,4&#x2032;-dicarboxylate ligand: structures
 and magnetic properties
;
_journal_issue 13
_journal_name_full CrystEngComm
_journal_page_first 1738
_journal_paper_doi 10.1039/C7CE00046D
_journal_volume 19
_journal_year 2017
_chemical_formula_sum 'C24 H14 Co N4 O8'
_chemical_formula_weight 545.32
_chemical_name_systematic
; 
 ? 
;
_space_group_IT_number 15
_symmetry_cell_setting monoclinic
_symmetry_space_group_name_Hall '-C 2yc'
_symmetry_space_group_name_H-M 'C 1 2/c 1'
_atom_sites_solution_hydrogens geom
_atom_sites_solution_primary direct
_atom_sites_solution_secondary difmap
_audit_creation_method SHELXL-97
_audit_update_record
;
2016-10-07 deposited with the CCDC.
2017-02-21 downloaded from the CCDC.
;
_cell_angle_alpha 90.00
_cell_angle_beta 96.5770(10)
_cell_angle_gamma 90.00
_cell_formula_units_Z 4
_cell_length_a 13.6157(13)
_cell_length_b 19.5109(19)
_cell_length_c 8.7982(9)
_cell_measurement_reflns_used 3216
_cell_measurement_temperature 293(2)
_cell_measurement_theta_max 27.44
_cell_measurement_theta_min 2.83
_cell_volume 2321.9(4)
_computing_cell_refinement 'Bruker XSCANS'
_computing_data_collection 'Bruker XSCANS'
_computing_data_reduction 'Bruker SHELXTL'
_computing_molecular_graphics 'Bruker SHELXTL'
_computing_publication_material 'Bruker SHELXTL'
_computing_structure_refinement 'Bruker SHELXTL'
_computing_structure_solution 'Bruker SHELXTL'
_diffrn_ambient_temperature 293(2)
_diffrn_measured_fraction_theta_full 0.985
_diffrn_measured_fraction_theta_max 0.985
_diffrn_measurement_device_type 'CCD area detector'
_diffrn_measurement_method 'phi and omega scans'
_diffrn_radiation_monochromator graphite
_diffrn_radiation_source 'fine-focus sealed tube'
_diffrn_radiation_type MoK\a
_diffrn_radiation_wavelength 0.71073
_diffrn_reflns_av_R_equivalents 0.0143
_diffrn_reflns_av_sigmaI/netI 0.0201
_diffrn_reflns_limit_h_max 16
_diffrn_reflns_limit_h_min -14
_diffrn_reflns_limit_k_max 22
_diffrn_reflns_limit_k_min -23
_diffrn_reflns_limit_l_max 8
_diffrn_reflns_limit_l_min -10
_diffrn_reflns_number 5095
_diffrn_reflns_theta_full 25.99
_diffrn_reflns_theta_max 25.99
_diffrn_reflns_theta_min 2.83
_exptl_absorpt_coefficient_mu 0.798
_exptl_absorpt_correction_T_max 0.9244
_exptl_absorpt_correction_T_min 0.8897
_exptl_absorpt_correction_type multi-scan
_exptl_absorpt_process_details SADABS
_exptl_crystal_colour brown
_exptl_crystal_density_diffrn 1.560
_exptl_crystal_density_method 'not measured'
_exptl_crystal_description block
_exptl_crystal_F_000 1108
_exptl_crystal_size_max 0.15
_exptl_crystal_size_mid 0.15
_exptl_crystal_size_min 0.10
_refine_diff_density_max 0.366
_refine_diff_density_min -0.372
_refine_diff_density_rms 0.050
_refine_ls_extinction_method none
_refine_ls_goodness_of_fit_ref 1.035
_refine_ls_hydrogen_treatment mixed
_refine_ls_matrix_type full
_refine_ls_number_parameters 186
_refine_ls_number_reflns 2251
_refine_ls_number_restraints 42
_refine_ls_restrained_S_all 1.114
_refine_ls_R_factor_all 0.0333
_refine_ls_R_factor_gt 0.0300
_refine_ls_shift/su_max 0.001
_refine_ls_shift/su_mean 0.000
_refine_ls_structure_factor_coef Fsqd
_refine_ls_weighting_details 'calc w=1/[\s^2^(Fo^2^)+(0.0442P)^2^+2.5460P] where P=(Fo^2^+2Fc^2^)/3'
_refine_ls_weighting_scheme calc
_refine_ls_wR_factor_gt 0.0797
_refine_ls_wR_factor_ref 0.0821
_reflns_number_gt 2045
_reflns_number_total 2251
_reflns_threshold_expression >2sigma(I)
_cod_data_source_file c7ce00046d2.cif
_cod_data_source_block 2
_cod_depositor_comments
;
The following automatic conversions were performed:

'_symmetry_cell_setting' value 'Monoclinic' changed to 'monoclinic'
according to
/usr/data/users/saulius/crontab/automatic-downloads/rss-feeds/RSC/lib/dictionaries/cif_core.dic
dictionary named 'cif_core.dic' version 2.4.2 from 2011-04-26.

Automatic conversion script
Id: cif_fix_values 4268 2015-11-12 08:31:59Z antanas 

 Adding full bibliography for 7227724--7227728.cif.
;
_cod_original_sg_symbol_H-M C2/c
_cod_database_code 7227725

loop_
_symmetry_equiv_pos_as_xyz
'x, y, z'
'-x, y, -z+1/2'
'x+1/2, y+1/2, z'
'-x+1/2, y+1/2, -z+1/2'
'-x, -y, -z'
'x, -y, z-1/2'
'-x+1/2, -y+1/2, -z'
'x+1/2, -y+1/2, z-1/2'

loop_
_atom_site_label
_atom_site_type_symbol
_atom_site_fract_x
_atom_site_fract_y
_atom_site_fract_z
_atom_site_U_iso_or_equiv
_atom_site_adp_type
_atom_site_occupancy
_atom_site_symmetry_multiplicity
_atom_site_calc_flag
_atom_site_refinement_flags
C1 C 0.63403(13) 0.54561(10) 1.0680(2) 0.0212(4) Uani 1 1 d .
C2 C 0.74230(14) 0.55555(10) 1.1261(2) 0.0257(4) Uani 1 1 d .
C3 C 0.78664(16) 0.51582(15) 1.2445(3) 0.0467(7) Uani 1 1 d .
H3A H 0.7491 0.4847 1.2933 0.056 Uiso 1 1 calc R
C4 C 0.88703(17) 0.52227(16) 1.2908(3) 0.0544(8) Uani 1 1 d .
H4A H 0.9159 0.4943 1.3691 0.065 Uiso 1 1 calc R
C5 C 0.94550(14) 0.56884(13) 1.2245(3) 0.0359(5) Uani 1 1 d .
C6 C 0.89841(14) 0.60911(12) 1.1081(2) 0.0317(5) Uani 1 1 d .
C7 C 0.79874(14) 0.60249(11) 1.0577(2) 0.0283(4) Uani 1 1 d .
H7A H 0.7700 0.6297 0.9779 0.034 Uiso 1 1 calc R
C8 C 0.62941(17) 0.68278(12) 0.7326(2) 0.0350(5) Uani 1 1 d .
H8A H 0.6160 0.6865 0.8335 0.042 Uiso 1 1 calc R
C9 C 0.69408(17) 0.72885(12) 0.6807(3) 0.0367(5) Uani 1 1 d .
H9A H 0.7235 0.7623 0.7461 0.044 Uiso 1 1 calc R
C10 C 0.71552(15) 0.72554(11) 0.5305(2) 0.0315(5) Uani 1 1 d .
C11 C 0.6678(2) 0.67435(14) 0.4417(3) 0.0497(7) Uani 1 1 d .
H11A H 0.6788 0.6700 0.3398 0.060 Uiso 1 1 calc R
C12 C 0.60417(18) 0.62968(13) 0.5022(3) 0.0416(6) Uani 1 1 d .
H12A H 0.5736 0.5958 0.4393 0.050 Uiso 1 1 calc R
N1 N 0.58470(12) 0.63300(9) 0.64681(19) 0.0274(4) Uani 1 1 d .
N2 N 0.95361(15) 0.66076(14) 1.0306(3) 0.0565(7) Uani 1 1 d .
O1 O 0.61000(10) 0.56367(8) 0.93285(16) 0.0289(3) Uani 1 1 d U
O2 O 0.57965(10) 0.52163(8) 1.15853(16) 0.0314(3) Uani 1 1 d U
O3' O 1.0399(3) 0.6427(3) 1.0023(7) 0.0736(15) Uani 0.50 1 d PU
O4' O 0.9244(9) 0.6750(7) 0.9048(16) 0.103(3) Uani 0.25 1 d PU
O3 O 1.0296(5) 0.6781(4) 1.0799(9) 0.111(2) Uani 0.50 1 d PU
O4 O 0.9082(2) 0.71236(16) 0.9783(4) 0.0702(9) Uani 0.75 1 d PU
Co1 Co 0.5000 0.556550(18) 0.7500 0.01925(13) Uani 1 2 d S

loop_
_atom_site_aniso_label
_atom_site_aniso_U_11
_atom_site_aniso_U_22
_atom_site_aniso_U_33
_atom_site_aniso_U_23
_atom_site_aniso_U_13
_atom_site_aniso_U_12
C1 0.0164(9) 0.0223(10) 0.0251(10) -0.0022(7) 0.0027(7) 0.0003(7)
C2 0.0168(9) 0.0355(12) 0.0245(10) -0.0008(8) 0.0013(7) -0.0003(7)
C3 0.0232(11) 0.0695(19) 0.0461(14) 0.0271(13) -0.0021(10) -0.0064(11)
C4 0.0247(12) 0.081(2) 0.0540(15) 0.0323(15) -0.0093(11) -0.0026(12)
C5 0.0173(11) 0.0503(15) 0.0386(12) 0.0006(10) -0.0033(9) 0.0008(9)
C6 0.0203(10) 0.0397(13) 0.0349(11) -0.0010(10) 0.0016(8) -0.0059(8)
C7 0.0204(9) 0.0333(12) 0.0299(10) 0.0025(9) -0.0024(8) -0.0027(8)
C8 0.0438(12) 0.0359(13) 0.0266(11) -0.0022(9) 0.0101(9) -0.0108(10)
C9 0.0456(13) 0.0337(12) 0.0317(11) -0.0062(9) 0.0090(10) -0.0173(10)
C10 0.0322(11) 0.0305(12) 0.0334(11) -0.0011(9) 0.0107(9) -0.0084(9)
C11 0.0655(17) 0.0565(16) 0.0310(12) -0.0129(11) 0.0227(11) -0.0341(14)
C12 0.0515(14) 0.0441(14) 0.0308(11) -0.0085(10) 0.0118(10) -0.0237(11)
N1 0.0260(8) 0.0291(9) 0.0275(9) 0.0006(7) 0.0047(7) -0.0061(7)
N2 0.0316(11) 0.0762(18) 0.0581(14) 0.0196(13) -0.0098(10) -0.0262(11)
O1 0.0194(7) 0.0414(9) 0.0249(7) 0.0028(6) -0.0022(6) -0.0053(6)
O2 0.0212(7) 0.0398(9) 0.0337(8) 0.0061(7) 0.0061(6) -0.0050(6)
O3' 0.0249(18) 0.097(4) 0.104(4) 0.034(3) 0.028(2) -0.004(2)
O4' 0.070(5) 0.118(6) 0.117(6) 0.052(5) -0.004(5) -0.038(5)
O3 0.056(3) 0.122(5) 0.146(5) 0.058(4) -0.029(3) -0.050(3)
O4 0.0678(19) 0.0502(19) 0.094(2) 0.0225(17) 0.0143(17) -0.0093(15)
Co1 0.01288(19) 0.0248(2) 0.0201(2) 0.000 0.00196(13) 0.000

loop_
_atom_type_symbol
_atom_type_description
_atom_type_scat_dispersion_real
_atom_type_scat_dispersion_imag
_atom_type_scat_source
C C 0.0033 0.0016 'International Tables Vol C Tables 4.2.6.8 and 6.1.1.4'
H H 0.0000 0.0000 'International Tables Vol C Tables 4.2.6.8 and 6.1.1.4'
N N 0.0061 0.0033 'International Tables Vol C Tables 4.2.6.8 and 6.1.1.4'
O O 0.0106 0.0060 'International Tables Vol C Tables 4.2.6.8 and 6.1.1.4'
Co Co 0.3494 0.9721 'International Tables Vol C Tables 4.2.6.8 and 6.1.1.4'

loop_
_geom_angle_atom_site_label_1
_geom_angle_atom_site_label_2
_geom_angle_atom_site_label_3
_geom_angle
_geom_angle_site_symmetry_1
_geom_angle_site_symmetry_3
O2 C1 O1 127.47(17) . .
O2 C1 C2 117.46(17) . .
O1 C1 C2 115.06(16) . .
C7 C2 C3 119.03(19) . .
C7 C2 C1 120.50(18) . .
C3 C2 C1 120.43(19) . .
C2 C3 C4 120.1(2) . .
C2 C3 H3A 119.9 . .
C4 C3 H3A 119.9 . .
C5 C4 C3 122.2(2) . .
C5 C4 H4A 118.9 . .
C3 C4 H4A 118.9 . .
C4 C5 C6 116.38(19) . .
C4 C5 C5 118.2(2) . 2_757
C6 C5 C5 125.3(2) . 2_757
C7 C6 C5 122.4(2) . .
C7 C6 N2 116.7(2) . .
C5 C6 N2 120.84(19) . .
C2 C7 C6 119.85(19) . .
C2 C7 H7A 120.1 . .
C6 C7 H7A 120.1 . .
N1 C8 C9 123.9(2) . .
N1 C8 H8A 118.1 . .
C9 C8 H8A 118.1 . .
C8 C9 C10 120.0(2) . .
C8 C9 H9A 120.0 . .
C10 C9 H9A 120.0 . .
C11 C10 C9 115.80(19) . .
C11 C10 C10 122.4(2) . 7_666
C9 C10 C10 121.8(2) . 7_666
C12 C11 C10 120.9(2) . .
C12 C11 H11A 119.5 . .
C10 C11 H11A 119.5 . .
N1 C12 C11 122.8(2) . .
N1 C12 H12A 118.6 . .
C11 C12 H12A 118.6 . .
C12 N1 C8 116.65(18) . .
C12 N1 Co1 123.06(15) . .
C8 N1 Co1 119.92(14) . .
O3 N2 O4' 119.4(7) . .
O3 N2 O4 107.1(4) . .
O4' N2 O4 49.7(8) . .
O3 N2 O3' 48.3(4) . .
O4' N2 O3' 95.9(8) . .
O4 N2 O3' 125.5(3) . .
O3 N2 C6 121.5(4) . .
O4' N2 C6 117.9(6) . .
O4 N2 C6 117.9(2) . .
O3' N2 C6 115.5(3) . .
C1 O1 Co1 143.90(13) . .
C1 O2 Co1 154.06(14) . 5_667
O3 O3' N2 57.9(5) . .
O3 O3' O4' 84.3(8) . .
N2 O3' O4' 39.7(5) . .
O4 O4' N2 69.0(9) . .
O4 O4' O3' 100.8(10) . .
N2 O4' O3' 44.4(5) . .
O3' O3 N2 73.8(6) . .
O4' O4 N2 61.3(8) . .
O1 Co1 O1 172.31(8) 2_656 .
O1 Co1 O2 96.37(5) 2_656 6_565
O1 Co1 O2 89.26(6) . 6_565
O1 Co1 O2 89.26(6) 2_656 5_667
O1 Co1 O2 96.37(5) . 5_667
O2 Co1 O2 86.01(8) 6_565 5_667
O1 Co1 N1 84.63(6) 2_656 2_656
O1 Co1 N1 90.03(6) . 2_656
O2 Co1 N1 176.79(6) 6_565 2_656
O2 Co1 N1 90.96(6) 5_667 2_656
O1 Co1 N1 90.03(6) 2_656 .
O1 Co1 N1 84.63(6) . .
O2 Co1 N1 90.96(6) 6_565 .
O2 Co1 N1 176.79(6) 5_667 .
N1 Co1 N1 92.10(9) 2_656 .

loop_
_geom_bond_atom_site_label_1
_geom_bond_atom_site_label_2
_geom_bond_distance
_geom_bond_site_symmetry_2
C1 O2 1.239(2) .
C1 O1 1.248(2) .
C1 C2 1.516(2) .
C2 C7 1.377(3) .
C2 C3 1.381(3) .
C3 C4 1.387(3) .
C3 H3A 0.9300 .
C4 C5 1.380(4) .
C4 H4A 0.9300 .
C5 C6 1.388(3) .
C5 C5 1.501(4) 2_757
C6 C7 1.385(3) .
C6 N2 1.471(3) .
C7 H7A 0.9300 .
C8 N1 1.334(3) .
C8 C9 1.373(3) .
C8 H8A 0.9300 .
C9 C10 1.386(3) .
C9 H9A 0.9300 .
C10 C11 1.384(3) .
C10 C10 1.482(4) 7_666
C11 C12 1.378(3) .
C11 H11A 0.9300 .
C12 N1 1.330(3) .
C12 H12A 0.9300 .
N1 Co1 2.1492(16) .
N2 O3 1.127(6) .
N2 O4' 1.166(13) .
N2 O4 1.242(4) .
N2 O3' 1.278(5) .
O1 Co1 2.0733(13) .
O2 Co1 2.0857(14) 5_667
O3' O3 0.993(9) .
O3' O4' 1.816(13) .
O4' O4 1.014(16) .
Co1 O1 2.0733(13) 2_656
Co1 O2 2.0857(14) 6_565
Co1 O2 2.0857(14) 5_667
Co1 N1 2.1492(16) 2_656

loop_
_geom_torsion_atom_site_label_1
_geom_torsion_atom_site_label_2
_geom_torsion_atom_site_label_3
_geom_torsion_atom_site_label_4
_geom_torsion
_geom_torsion_site_symmetry_1
_geom_torsion_site_symmetry_4
O2 C1 C2 C7 -156.61(19) . .
O1 C1 C2 C7 22.6(3) . .
O2 C1 C2 C3 25.8(3) . .
O1 C1 C2 C3 -154.9(2) . .
C7 C2 C3 C4 -1.5(4) . .
C1 C2 C3 C4 176.1(2) . .
C2 C3 C4 C5 1.5(5) . .
C3 C4 C5 C6 -0.1(4) . .
C3 C4 C5 C5 -176.1(3) . 2_757
C4 C5 C6 C7 -1.3(4) . .
C5 C5 C6 C7 174.3(2) 2_757 .
C4 C5 C6 N2 179.5(3) . .
C5 C5 C6 N2 -4.8(4) 2_757 .
C3 C2 C7 C6 0.1(3) . .
C1 C2 C7 C6 -177.48(19) . .
C5 C6 C7 C2 1.4(3) . .
N2 C6 C7 C2 -179.4(2) . .
N1 C8 C9 C10 0.6(4) . .
C8 C9 C10 C11 0.3(4) . .
C8 C9 C10 C10 179.7(3) . 7_666
C9 C10 C11 C12 -0.7(4) . .
C10 C10 C11 C12 179.9(3) 7_666 .
C10 C11 C12 N1 0.2(5) . .
C11 C12 N1 C8 0.6(4) . .
C11 C12 N1 Co1 -172.3(2) . .
C9 C8 N1 C12 -1.0(4) . .
C9 C8 N1 Co1 172.10(19) . .
C7 C6 N2 O3 166.0(6) . .
C5 C6 N2 O3 -14.8(7) . .
C7 C6 N2 O4' -26.5(10) . .
C5 C6 N2 O4' 152.7(10) . .
C7 C6 N2 O4 30.3(4) . .
C5 C6 N2 O4 -150.5(3) . .
C7 C6 N2 O3' -138.9(4) . .
C5 C6 N2 O3' 40.3(5) . .
O2 C1 O1 Co1 -15.8(4) . .
C2 C1 O1 Co1 165.06(16) . .
O1 C1 O2 Co1 79.4(4) . 5_667
C2 C1 O2 Co1 -101.5(3) . 5_667
O4' N2 O3' O3 124.7(9) . .
O4 N2 O3' O3 81.2(7) . .
C6 N2 O3' O3 -110.5(6) . .
O3 N2 O3' O4' -124.7(9) . .
O4 N2 O3' O4' -43.5(7) . .
C6 N2 O3' O4' 124.7(8) . .
O3 N2 O4' O4 -88.0(10) . .
O3' N2 O4' O4 -132.7(6) . .
C6 N2 O4' O4 104.3(7) . .
O3 N2 O4' O3' 44.7(7) . .
O4 N2 O4' O3' 132.7(6) . .
C6 N2 O4' O3' -123.0(7) . .
O3 O3' O4' O4 -0.1(9) . .
N2 O3' O4' O4 44.3(7) . .
O3 O3' O4' N2 -44.4(7) . .
O4' O3' O3 N2 31.8(4) . .
O4' N2 O3 O3' -69.8(12) . .
O4 N2 O3 O3' -122.7(6) . .
C6 N2 O3 O3' 97.5(7) . .
O3' O4' O4 N2 -31.6(4) . .
O3 N2 O4 O4' 114.4(9) . .
O3' N2 O4 O4' 63.9(9) . .
C6 N2 O4 O4' -104.1(8) . .
C1 O1 Co1 O1 124.9(2) . 2_656
C1 O1 Co1 O2 -97.8(2) . 6_565
C1 O1 Co1 O2 -11.9(2) . 5_667
C1 O1 Co1 N1 79.0(2) . 2_656
C1 O1 Co1 N1 171.1(2) . .
C12 N1 Co1 O1 -50.46(19) . 2_656
C8 N1 Co1 O1 136.85(17) . 2_656
C12 N1 Co1 O1 135.08(19) . .
C8 N1 Co1 O1 -37.61(17) . .
C12 N1 Co1 O2 45.91(19) . 6_565
C8 N1 Co1 O2 -126.78(17) . 6_565
C12 N1 Co1 O2 26.8(11) . 5_667
C8 N1 Co1 O2 -145.9(10) . 5_667
C12 N1 Co1 N1 -135.1(2) . 2_656
C8 N1 Co1 N1 52.23(15) . 2_656
